data_4342524
loop_
_publ_author_name
'Thu\'ery, Pierre'
'Rivi\`ere, Eric'
'Harrowfield, Jack'

_publ_section_title
;
 Uranyl and uranyl-3d block cation complexes with
 1,3-adamantanedicarboxylate: crystal structures, luminescence, and
 magnetic properties.
;
_journal_issue 6
_journal_name_full 'Inorganic chemistry'
_journal_page_first 2838
_journal_page_last 2850
_journal_paper_doi 10.1021/ic503004j
_journal_volume 54
_journal_year 2015
_chemical_formula_sum 'C56 H59 Cu2 N6 O22.5 U2'
_chemical_formula_weight 1779.23
_space_group_IT_number 2
_symmetry_cell_setting triclinic
_symmetry_space_group_name_Hall '-P 1'
_symmetry_space_group_name_H-M 'P -1'
_atom_sites_solution_hydrogens geom
_atom_sites_solution_primary direct
_atom_sites_solution_secondary difmap
_audit_creation_method SHELXL-97
_cell_angle_alpha 89.053(3)
_cell_angle_beta 82.825(2)
_cell_angle_gamma 80.931(3)
_cell_formula_units_Z 2
_cell_length_a 13.7842(7)
_cell_length_b 14.0430(5)
_cell_length_c 16.2606(7)
_cell_measurement_reflns_used 270923
_cell_measurement_temperature 150(2)
_cell_measurement_theta_max 25.68
_cell_measurement_theta_min 2.26
_cell_volume 3083.9(2)
_computing_cell_refinement 'HKL2000 (Otwinowski & Minor, 1997)'
_computing_data_collection 'COLLECT (Nonius, 1998)'
_computing_data_reduction 'HKL2000 (Otwinowski & Minor, 1997)'
_computing_molecular_graphics 'SHELXTL (Sheldrick, 2008)'
_computing_publication_material 'SHELXTL (Sheldrick, 2008); PLATON (Spek, 2003)'
_computing_structure_refinement 'SHELXL-97 (Sheldrick, 2008)'
_computing_structure_solution 'SHELXT (Sheldrick, 2014)'
_diffrn_ambient_temperature 150(2)
_diffrn_measured_fraction_theta_full 0.998
_diffrn_measured_fraction_theta_max 0.998
_diffrn_measurement_device_type 'Nonius Kappa-CCD area-detector diffractometer'
_diffrn_measurement_method '2 \f and 23 \w scans with 2\% steps (1181 frames)'
_diffrn_radiation_monochromator graphite
_diffrn_radiation_source 'fine-focus sealed tube'
_diffrn_radiation_type MoK\a
_diffrn_radiation_wavelength 0.71073
_diffrn_reflns_av_R_equivalents 0.0308
_diffrn_reflns_av_unetI/netI 0.0245
_diffrn_reflns_limit_h_max 16
_diffrn_reflns_limit_h_min 0
_diffrn_reflns_limit_k_max 17
_diffrn_reflns_limit_k_min -16
_diffrn_reflns_limit_l_max 19
_diffrn_reflns_limit_l_min -19
_diffrn_reflns_number 270923
_diffrn_reflns_theta_full 25.68
_diffrn_reflns_theta_max 25.68
_diffrn_reflns_theta_min 2.26
_diffrn_standards_decay_% 0
_diffrn_standards_interval_time 0
_diffrn_standards_number 0
_exptl_absorpt_coefficient_mu 5.998
_exptl_absorpt_correction_T_max 0.517
_exptl_absorpt_correction_T_min 0.386
_exptl_absorpt_correction_type multi-scan
_exptl_absorpt_process_details 'SCALEPACK (Otwinowski & Minor, 1997)'
_exptl_crystal_colour 'translucent dark green'
_exptl_crystal_density_diffrn 1.916
_exptl_crystal_density_method 'not measured'
_exptl_crystal_description irregular
_exptl_crystal_F_000 1718
_exptl_crystal_size_max 0.14
_exptl_crystal_size_mid 0.11
_exptl_crystal_size_min 0.11
_refine_diff_density_max 5.445
_refine_diff_density_min -1.885
_refine_diff_density_rms 0.177
_refine_ls_extinction_method none
_refine_ls_goodness_of_fit_ref 1.106
_refine_ls_hydrogen_treatment constr
_refine_ls_matrix_type full
_refine_ls_number_parameters 802
_refine_ls_number_reflns 11689
_refine_ls_number_restraints 0
_refine_ls_restrained_S_all 1.106
_refine_ls_R_factor_all 0.0583
_refine_ls_R_factor_gt 0.0504
_refine_ls_shift/su_max 0.001
_refine_ls_shift/su_mean 0.000
_refine_ls_structure_factor_coef Fsqd
_refine_ls_weighting_details 'calc w=1/[\s^2^(Fo^2^)+(0.0502P)^2^+40.3658P] where P=(Fo^2^+2Fc^2^)/3'
_refine_ls_weighting_scheme calc
_refine_ls_wR_factor_gt 0.1297
_refine_ls_wR_factor_ref 0.1326
_reflns_number_gt 10172
_reflns_number_total 11689
_reflns_threshold_expression >2sigma(I)
_cod_data_source_file ic503004j_si_002.cif
_cod_data_source_block 9
_cod_depositor_comments 'Adding full bibliography for 4342516--4342524.cif.'
_cod_original_formula_sum 'C56 H59 Cu2 N6 O22.50 U2'
_cod_database_code 4342524

loop_
_symmetry_equiv_pos_as_xyz
'x, y, z'
'-x, -y, -z'

loop_
_atom_site_label
_atom_site_type_symbol
_atom_site_fract_x
_atom_site_fract_y
_atom_site_fract_z
_atom_site_U_iso_or_equiv
_atom_site_adp_type
_atom_site_occupancy
_atom_site_symmetry_multiplicity
_atom_site_calc_flag
_atom_site_refinement_flags
U1 U 0.29079(2) 0.59324(2) 0.782806(19) 0.02948(10) Uani 1 1 d .
U2 U 0.26367(2) 0.98691(2) 0.31710(2) 0.03131(10) Uani 1 1 d .
Cu1 Cu 0.06732(8) 0.75773(8) 0.84836(7) 0.0337(2) Uani 1 1 d .
Cu2 Cu 0.55471(9) 0.50586(8) 0.72823(6) 0.0339(2) Uani 1 1 d .
O1 O 0.2017(5) 0.6328(5) 0.8704(4) 0.0379(15) Uani 1 1 d .
O2 O 0.3881(5) 0.5649(5) 0.6992(4) 0.0361(14) Uani 1 1 d .
O3 O 0.2160(5) 1.0792(5) 0.3894(4) 0.0438(16) Uani 1 1 d .
O4 O 0.3125(6) 0.8964(5) 0.2447(4) 0.0507(18) Uani 1 1 d .
O5 O 0.1785(5) 0.6289(5) 0.6849(4) 0.0403(15) Uani 1 1 d .
O6 O 0.0456(5) 0.7325(5) 0.7363(4) 0.0379(14) Uani 1 1 d .
O7 O 0.1207(6) 0.9055(6) 0.3507(5) 0.057(2) Uani 1 1 d .
O8 O 0.2389(5) 0.8721(5) 0.4297(4) 0.0395(15) Uani 1 1 d .
O9 O 0.2860(5) 0.7566(4) 0.7454(5) 0.0435(16) Uani 1 1 d .
O10 O 0.1540(5) 0.8500(4) 0.8124(4) 0.0418(16) Uani 1 1 d .
O11 O 0.5830(5) 1.0464(5) 0.6193(4) 0.0457(17) Uani 1 1 d .
O12 O 0.5884(5) 0.9349(5) 0.7167(5) 0.0473(17) Uani 1 1 d .
O13 O 0.3638(6) 0.4615(6) 0.8570(4) 0.056(2) Uani 1 1 d .
O14 O 0.5193(5) 0.4071(5) 0.8063(4) 0.0386(15) Uani 1 1 d .
O15 O 0.5968(6) 0.3489(6) 1.1442(5) 0.064(2) Uani 1 1 d .
O16 O 0.4392(5) 0.4027(5) 1.1856(4) 0.0419(16) Uani 1 1 d .
O17 O 0.1678(6) 0.4761(5) 0.7989(4) 0.0488(18) Uani 1 1 d .
O18 O 0.2765(7) 0.4154(8) 0.7027(5) 0.080(3) Uani 1 1 d .
O19 O 0.1512(8) 0.3420(6) 0.7431(7) 0.078(3) Uani 1 1 d .
O20 O 0.2492(5) 1.1089(6) 0.2017(5) 0.054(2) Uani 1 1 d .
O21 O 0.1205(5) 1.0383(5) 0.2333(4) 0.0463(17) Uani 1 1 d .
O22 O 0.1236(6) 1.1394(6) 0.1310(5) 0.0545(19) Uani 1 1 d .
N1 N 0.1978(7) 0.4088(7) 0.7461(6) 0.053(2) Uani 1 1 d .
N2 N 0.1644(7) 1.0968(6) 0.1860(5) 0.045(2) Uani 1 1 d .
N3 N 0.0550(6) 0.8023(6) 0.9665(5) 0.047(2) Uani 1 1 d .
N4 N -0.0191(6) 0.6672(6) 0.8986(5) 0.044(2) Uani 1 1 d .
N5 N 0.6056(5) 0.5918(5) 0.6397(5) 0.0331(16) Uani 1 1 d .
N6 N 0.5724(6) 0.4133(5) 0.6333(4) 0.0337(16) Uani 1 1 d .
C1 C 0.0650(6) 0.6971(6) 0.5917(5) 0.0299(18) Uani 1 1 d .
C2 C 0.1241(6) 0.7731(6) 0.5466(5) 0.0290(18) Uani 1 1 d .
H2A H 0.1086 0.8347 0.5778 0.035 Uiso 1 1 calc R
H2B H 0.1960 0.7499 0.5443 0.035 Uiso 1 1 calc R
C3 C 0.0958(6) 0.7893(6) 0.4577(5) 0.0306(18) Uani 1 1 d .
C4 C -0.0159(7) 0.8268(7) 0.4633(6) 0.036(2) Uani 1 1 d .
H4A H -0.0318 0.8886 0.4941 0.043 Uiso 1 1 calc R
H4B H -0.0353 0.8382 0.4069 0.043 Uiso 1 1 calc R
C5 C -0.0732(7) 0.7516(6) 0.5081(6) 0.0342(19) Uani 1 1 d .
H5 H -0.1458 0.7760 0.5115 0.041 Uiso 1 1 calc R
C6 C -0.0451(7) 0.7360(7) 0.5959(6) 0.035(2) Uani 1 1 d .
H6A H -0.0603 0.7978 0.6269 0.042 Uiso 1 1 calc R
H6B H -0.0841 0.6896 0.6256 0.042 Uiso 1 1 calc R
C7 C 0.0904(7) 0.6018(6) 0.5431(6) 0.035(2) Uani 1 1 d .
H7A H 0.0540 0.5527 0.5716 0.041 Uiso 1 1 calc R
H7B H 0.1622 0.5776 0.5402 0.041 Uiso 1 1 calc R
C8 C 0.0613(7) 0.6186(7) 0.4549(6) 0.039(2) Uani 1 1 d .
H8 H 0.0768 0.5564 0.4234 0.047 Uiso 1 1 calc R
C9 C 0.1201(7) 0.6920(7) 0.4110(6) 0.037(2) Uani 1 1 d .
H9A H 0.1037 0.7013 0.3536 0.045 Uiso 1 1 calc R
H9B H 0.1918 0.6676 0.4084 0.045 Uiso 1 1 calc R
C10 C -0.0502(7) 0.6565(7) 0.4599(6) 0.039(2) Uani 1 1 d .
H10A H -0.0694 0.6667 0.4034 0.047 Uiso 1 1 calc R
H10B H -0.0883 0.6086 0.4882 0.047 Uiso 1 1 calc R
C11 C 0.0978(6) 0.6852(6) 0.6781(6) 0.0308(18) Uani 1 1 d .
C12 C 0.1557(7) 0.8594(7) 0.4109(6) 0.037(2) Uani 1 1 d .
C13 C 0.2770(6) 0.9287(6) 0.7346(5) 0.0299(18) Uani 1 1 d .
C14 C 0.3906(6) 0.9113(6) 0.7181(6) 0.0331(19) Uani 1 1 d .
H14A H 0.4132 0.8564 0.6794 0.040 Uiso 1 1 calc R
H14B H 0.4187 0.8952 0.7707 0.040 Uiso 1 1 calc R
C15 C 0.4273(7) 1.0024(6) 0.6805(5) 0.0312(18) Uani 1 1 d .
C16 C 0.3850(7) 1.0273(7) 0.5993(5) 0.035(2) Uani 1 1 d .
H16A H 0.4076 0.9735 0.5593 0.042 Uiso 1 1 calc R
H16B H 0.4092 1.0857 0.5751 0.042 Uiso 1 1 calc R
C17 C 0.2712(7) 1.0454(7) 0.6148(6) 0.037(2) Uani 1 1 d .
H17 H 0.2439 1.0616 0.5613 0.044 Uiso 1 1 calc R
C18 C 0.2349(7) 0.9538(7) 0.6511(6) 0.038(2) Uani 1 1 d .
H18A H 0.2572 0.8996 0.6116 0.046 Uiso 1 1 calc R
H18B H 0.1617 0.9643 0.6604 0.046 Uiso 1 1 calc R
C19 C 0.2412(7) 1.0125(6) 0.7951(6) 0.036(2) Uani 1 1 d .
H19A H 0.2676 0.9972 0.8485 0.043 Uiso 1 1 calc R
H19B H 0.1680 1.0230 0.8056 0.043 Uiso 1 1 calc R
C20 C 0.2770(7) 1.1041(7) 0.7582(6) 0.041(2) Uani 1 1 d .
H20 H 0.2533 1.1590 0.7978 0.049 Uiso 1 1 calc R
C21 C 0.3891(7) 1.0888(7) 0.7431(6) 0.036(2) Uani 1 1 d .
H21A H 0.4165 1.0744 0.7962 0.043 Uiso 1 1 calc R
H21B H 0.4119 1.1483 0.7200 0.043 Uiso 1 1 calc R
C22 C 0.2359(7) 1.1284(6) 0.6756(6) 0.039(2) Uani 1 1 d .
H22A H 0.1626 1.1401 0.6850 0.046 Uiso 1 1 calc R
H22B H 0.2585 1.1879 0.6524 0.046 Uiso 1 1 calc R
C23 C 0.2366(7) 0.8374(6) 0.7672(6) 0.034(2) Uani 1 1 d .
C24 C 0.5373(7) 0.9930(7) 0.6711(6) 0.038(2) Uani 1 1 d .
C25 C 0.4456(6) 0.3234(6) 0.9200(5) 0.0280(17) Uani 1 1 d .
C26 C 0.4727(6) 0.3716(5) 0.9971(5) 0.0246(16) Uani 1 1 d .
H26A H 0.5375 0.3939 0.9838 0.029 Uiso 1 1 calc R
H26B H 0.4221 0.4282 1.0142 0.029 Uiso 1 1 calc R
C27 C 0.4779(7) 0.2974(6) 1.0684(5) 0.0309(18) Uani 1 1 d .
C28 C 0.3769(8) 0.2654(8) 1.0892(6) 0.044(2) Uani 1 1 d .
H28A H 0.3262 0.3220 1.1062 0.053 Uiso 1 1 calc R
H28B H 0.3789 0.2195 1.1361 0.053 Uiso 1 1 calc R
C29 C 0.3494(9) 0.2172(8) 1.0136(6) 0.050(3) Uani 1 1 d .
H29 H 0.2835 0.1957 1.0280 0.060 Uiso 1 1 calc R
C30 C 0.3435(8) 0.2897(8) 0.9423(6) 0.042(2) Uani 1 1 d .
H30A H 0.2923 0.3460 0.9590 0.050 Uiso 1 1 calc R
H30B H 0.3249 0.2594 0.8933 0.050 Uiso 1 1 calc R
C31 C 0.5239(8) 0.2358(6) 0.8942(5) 0.037(2) Uani 1 1 d .
H31A H 0.5896 0.2562 0.8810 0.044 Uiso 1 1 calc R
H31B H 0.5077 0.2057 0.8440 0.044 Uiso 1 1 calc R
C32 C 0.5265(9) 0.1623(7) 0.9658(6) 0.046(3) Uani 1 1 d .
H32 H 0.5774 0.1050 0.9484 0.056 Uiso 1 1 calc R
C33 C 0.5571(8) 0.2100(6) 1.0412(6) 0.044(2) Uani 1 1 d .
H33A H 0.5629 0.1632 1.0872 0.053 Uiso 1 1 calc R
H33B H 0.6222 0.2312 1.0262 0.053 Uiso 1 1 calc R
C34 C 0.4282(11) 0.1291(8) 0.9883(7) 0.065(4) Uani 1 1 d .
H34A H 0.4321 0.0828 1.0348 0.078 Uiso 1 1 calc R
H34B H 0.4102 0.0962 0.9403 0.078 Uiso 1 1 calc R
C35 C 0.4422(7) 0.4024(6) 0.8551(5) 0.0316(19) Uani 1 1 d .
C36 C 0.5064(7) 0.3520(7) 1.1388(5) 0.036(2) Uani 1 1 d .
C37 C 0.0922(11) 0.8775(10) 0.9921(8) 0.069(4) Uani 1 1 d .
H37 H 0.1275 0.9136 0.9522 0.083 Uiso 1 1 calc R
C38 C 0.0815(15) 0.9044(15) 1.0735(10) 0.102(6) Uani 1 1 d .
H38 H 0.1118 0.9556 1.0910 0.123 Uiso 1 1 calc R
C39 C 0.0253(14) 0.8546(14) 1.1290(10) 0.099(6) Uani 1 1 d .
H39 H 0.0139 0.8741 1.1855 0.119 Uiso 1 1 calc R
C40 C -0.0160(11) 0.7761(14) 1.1053(8) 0.085(5) Uani 1 1 d .
H40 H -0.0534 0.7406 1.1440 0.103 Uiso 1 1 calc R
C41 C 0.0018(8) 0.7528(10) 1.0193(7) 0.057(3) Uani 1 1 d .
C42 C -0.0381(7) 0.6739(8) 0.9833(7) 0.050(3) Uani 1 1 d .
C43 C -0.0911(9) 0.6113(11) 1.0276(9) 0.068(4) Uani 1 1 d .
H43 H -0.1034 0.6159 1.0863 0.081 Uiso 1 1 calc R
C44 C -0.1264(9) 0.5418(10) 0.9863(10) 0.074(5) Uani 1 1 d .
H44 H -0.1634 0.4981 1.0165 0.089 Uiso 1 1 calc R
C45 C -0.1082(9) 0.5357(9) 0.9019(10) 0.068(4) Uani 1 1 d .
H45 H -0.1321 0.4882 0.8726 0.082 Uiso 1 1 calc R
C46 C -0.0535(8) 0.6010(8) 0.8598(7) 0.051(3) Uani 1 1 d .
H46 H -0.0407 0.5974 0.8010 0.061 Uiso 1 1 calc R
C47 C 0.6199(8) 0.6832(7) 0.6501(7) 0.044(2) Uani 1 1 d .
H47 H 0.6052 0.7118 0.7037 0.053 Uiso 1 1 calc R
C48 C 0.6560(8) 0.7364(8) 0.5832(8) 0.054(3) Uani 1 1 d .
H48 H 0.6662 0.8009 0.5903 0.064 Uiso 1 1 calc R
C49 C 0.6766(8) 0.6916(9) 0.5054(7) 0.055(3) Uani 1 1 d .
H49 H 0.7022 0.7260 0.4591 0.066 Uiso 1 1 calc R
C50 C 0.6608(7) 0.6011(8) 0.4950(6) 0.041(2) Uani 1 1 d .
H50 H 0.6737 0.5719 0.4417 0.049 Uiso 1 1 calc R
C51 C 0.6249(6) 0.5507(7) 0.5640(5) 0.0331(19) Uani 1 1 d .
C52 C 0.6051(6) 0.4513(6) 0.5597(5) 0.0276(17) Uani 1 1 d .
C53 C 0.6183(7) 0.3967(8) 0.4879(6) 0.042(2) Uani 1 1 d .
H53 H 0.6425 0.4228 0.4366 0.051 Uiso 1 1 calc R
C54 C 0.5966(7) 0.3049(8) 0.4913(7) 0.048(3) Uani 1 1 d .
H54 H 0.6036 0.2677 0.4420 0.057 Uiso 1 1 calc R
C55 C 0.5646(8) 0.2669(7) 0.5663(7) 0.048(3) Uani 1 1 d .
H55 H 0.5509 0.2026 0.5699 0.057 Uiso 1 1 calc R
C56 C 0.5528(8) 0.3230(7) 0.6354(6) 0.042(2) Uani 1 1 d .
H56 H 0.5296 0.2970 0.6871 0.050 Uiso 1 1 calc R
O23 O 0.7349(13) 0.4356(17) 0.7606(11) 0.085(7) Uani 0.50 1 d P

loop_
_atom_site_aniso_label
_atom_site_aniso_U_11
_atom_site_aniso_U_22
_atom_site_aniso_U_33
_atom_site_aniso_U_23
_atom_site_aniso_U_13
_atom_site_aniso_U_12
U1 0.03568(19) 0.02567(17) 0.02540(17) 0.00325(12) -0.00465(13) 0.00078(13)
U2 0.03250(18) 0.02707(17) 0.03350(18) 0.00513(13) -0.00284(13) -0.00356(13)
Cu1 0.0388(6) 0.0316(6) 0.0289(5) 0.0025(4) 0.0012(4) -0.0047(5)
Cu2 0.0475(6) 0.0301(5) 0.0226(5) -0.0014(4) 0.0034(4) -0.0078(5)
O1 0.044(4) 0.036(3) 0.029(3) -0.001(3) -0.003(3) 0.006(3)
O2 0.036(3) 0.044(4) 0.025(3) 0.007(3) -0.001(3) -0.002(3)
O3 0.044(4) 0.034(4) 0.050(4) -0.004(3) -0.003(3) 0.000(3)
O4 0.064(5) 0.040(4) 0.044(4) -0.005(3) 0.004(4) -0.004(3)
O5 0.036(4) 0.048(4) 0.036(3) 0.001(3) -0.007(3) -0.003(3)
O6 0.041(4) 0.039(4) 0.031(3) -0.001(3) -0.001(3) 0.002(3)
O7 0.053(4) 0.071(5) 0.055(5) 0.035(4) -0.024(4) -0.029(4)
O8 0.034(3) 0.037(4) 0.048(4) 0.014(3) -0.008(3) -0.007(3)
O9 0.043(4) 0.022(3) 0.062(4) 0.003(3) 0.003(3) -0.001(3)
O10 0.043(4) 0.029(3) 0.052(4) 0.002(3) 0.000(3) -0.005(3)
O11 0.041(4) 0.049(4) 0.049(4) 0.021(3) -0.009(3) -0.013(3)
O12 0.038(4) 0.044(4) 0.062(5) 0.023(3) -0.015(3) -0.009(3)
O13 0.066(5) 0.054(5) 0.033(4) 0.012(3) 0.003(3) 0.026(4)
O14 0.052(4) 0.037(3) 0.023(3) 0.014(3) 0.000(3) -0.004(3)
O15 0.049(5) 0.075(6) 0.065(5) -0.037(4) -0.019(4) 0.010(4)
O16 0.044(4) 0.052(4) 0.030(3) -0.013(3) 0.005(3) -0.013(3)
O17 0.076(5) 0.030(3) 0.037(4) -0.001(3) 0.007(3) -0.009(3)
O18 0.069(6) 0.123(9) 0.041(5) -0.009(5) 0.016(4) -0.010(6)
O19 0.091(7) 0.042(5) 0.106(8) -0.008(5) -0.016(6) -0.025(5)
O20 0.044(4) 0.060(5) 0.064(5) 0.027(4) -0.017(4) -0.018(4)
O21 0.051(4) 0.049(4) 0.042(4) 0.018(3) -0.011(3) -0.018(3)
O22 0.054(4) 0.061(5) 0.048(4) 0.020(4) -0.015(4) -0.002(4)
N1 0.053(6) 0.054(6) 0.051(5) 0.001(4) 0.007(4) -0.010(5)
N2 0.050(5) 0.042(5) 0.042(5) 0.013(4) -0.007(4) -0.002(4)
N3 0.046(5) 0.047(5) 0.043(5) 0.001(4) -0.001(4) 0.007(4)
N4 0.037(4) 0.039(5) 0.052(5) 0.012(4) 0.001(4) 0.000(4)
N5 0.034(4) 0.028(4) 0.035(4) 0.002(3) 0.001(3) -0.003(3)
N6 0.039(4) 0.032(4) 0.028(4) 0.002(3) -0.001(3) -0.002(3)
C1 0.030(4) 0.025(4) 0.035(5) 0.007(3) -0.007(4) -0.005(3)
C2 0.026(4) 0.033(4) 0.030(4) 0.004(3) -0.008(3) -0.007(3)
C3 0.031(4) 0.034(5) 0.029(4) 0.006(4) -0.006(3) -0.008(4)
C4 0.040(5) 0.036(5) 0.036(5) 0.008(4) -0.014(4) -0.006(4)
C5 0.029(4) 0.032(5) 0.041(5) 0.000(4) -0.006(4) -0.002(4)
C6 0.034(5) 0.037(5) 0.035(5) 0.008(4) 0.002(4) -0.013(4)
C7 0.037(5) 0.029(4) 0.039(5) 0.007(4) -0.009(4) -0.007(4)
C8 0.049(6) 0.030(5) 0.040(5) -0.009(4) -0.008(4) -0.007(4)
C9 0.034(5) 0.043(5) 0.035(5) 0.001(4) -0.004(4) -0.005(4)
C10 0.042(5) 0.036(5) 0.044(5) -0.001(4) -0.014(4) -0.013(4)
C11 0.032(5) 0.024(4) 0.038(5) 0.002(4) -0.005(4) -0.009(4)
C12 0.037(5) 0.039(5) 0.035(5) 0.011(4) -0.003(4) -0.010(4)
C13 0.031(4) 0.023(4) 0.035(5) 0.000(3) -0.003(4) -0.002(3)
C14 0.032(5) 0.028(4) 0.038(5) 0.002(4) 0.000(4) -0.004(4)
C15 0.036(5) 0.024(4) 0.034(5) 0.004(3) -0.007(4) -0.005(4)
C16 0.041(5) 0.035(5) 0.029(4) 0.001(4) -0.006(4) -0.003(4)
C17 0.042(5) 0.037(5) 0.033(5) 0.008(4) -0.010(4) -0.006(4)
C18 0.037(5) 0.036(5) 0.043(5) -0.005(4) -0.012(4) -0.005(4)
C19 0.041(5) 0.032(5) 0.036(5) 0.002(4) -0.010(4) -0.009(4)
C20 0.045(6) 0.028(5) 0.050(6) -0.005(4) -0.003(4) -0.006(4)
C21 0.045(5) 0.033(5) 0.031(5) 0.003(4) -0.004(4) -0.013(4)
C22 0.040(5) 0.024(4) 0.049(6) 0.001(4) -0.005(4) 0.006(4)
C23 0.035(5) 0.028(4) 0.040(5) 0.000(4) -0.008(4) -0.002(4)
C24 0.038(5) 0.032(5) 0.048(6) 0.006(4) -0.012(4) -0.007(4)
C25 0.036(5) 0.019(4) 0.028(4) 0.004(3) -0.005(3) -0.001(3)
C26 0.032(4) 0.020(4) 0.019(4) 0.004(3) 0.001(3) 0.000(3)
C27 0.045(5) 0.019(4) 0.029(4) 0.000(3) -0.008(4) -0.004(4)
C28 0.063(7) 0.046(6) 0.028(5) 0.010(4) -0.006(4) -0.026(5)
C29 0.074(8) 0.051(6) 0.034(5) -0.001(4) -0.001(5) -0.041(6)
C30 0.048(6) 0.055(6) 0.026(5) 0.004(4) -0.006(4) -0.019(5)
C31 0.056(6) 0.026(4) 0.026(4) 0.000(3) -0.007(4) 0.004(4)
C32 0.080(8) 0.023(4) 0.030(5) -0.005(4) -0.010(5) 0.013(5)
C33 0.070(7) 0.022(4) 0.036(5) 0.004(4) -0.017(5) 0.015(4)
C34 0.131(12) 0.036(6) 0.037(6) 0.008(5) -0.010(7) -0.043(7)
C35 0.048(5) 0.026(4) 0.020(4) 0.000(3) -0.004(4) -0.003(4)
C36 0.049(6) 0.034(5) 0.025(4) 0.008(4) -0.008(4) -0.001(4)
C37 0.086(10) 0.068(8) 0.052(7) -0.024(6) -0.009(7) -0.010(7)
C38 0.122(15) 0.124(15) 0.059(9) -0.032(10) 0.005(10) -0.027(12)
C39 0.112(14) 0.125(15) 0.059(9) -0.047(10) 0.004(9) -0.018(12)
C40 0.071(9) 0.134(15) 0.041(7) 0.009(8) 0.008(6) 0.003(9)
C41 0.045(6) 0.079(9) 0.041(6) 0.003(6) 0.000(5) 0.006(6)
C42 0.036(5) 0.056(7) 0.045(6) 0.019(5) 0.013(4) 0.015(5)
C43 0.049(7) 0.079(9) 0.065(8) 0.017(7) 0.010(6) 0.003(7)
C44 0.044(7) 0.065(8) 0.099(11) 0.047(8) 0.022(7) 0.002(6)
C45 0.045(7) 0.046(7) 0.112(12) 0.011(7) -0.001(7) -0.012(5)
C46 0.048(6) 0.049(6) 0.056(7) 0.014(5) -0.001(5) -0.013(5)
C47 0.046(6) 0.044(6) 0.045(6) 0.001(4) -0.002(5) -0.015(5)
C48 0.051(6) 0.043(6) 0.069(8) 0.012(5) -0.003(6) -0.020(5)
C49 0.044(6) 0.078(8) 0.044(6) 0.023(6) 0.000(5) -0.023(6)
C50 0.038(5) 0.051(6) 0.034(5) 0.013(4) -0.002(4) -0.007(4)
C51 0.026(4) 0.043(5) 0.028(4) 0.008(4) -0.003(3) 0.000(4)
C52 0.030(4) 0.026(4) 0.024(4) 0.001(3) -0.001(3) 0.003(3)
C53 0.033(5) 0.063(7) 0.027(5) -0.007(4) -0.007(4) 0.005(5)
C54 0.039(5) 0.047(6) 0.055(7) -0.025(5) -0.009(5) 0.008(5)
C55 0.045(6) 0.032(5) 0.067(7) -0.015(5) -0.021(5) 0.003(4)
C56 0.053(6) 0.028(5) 0.045(6) 0.008(4) -0.010(5) -0.003(4)
O23 0.056(10) 0.147(19) 0.059(11) -0.065(12) -0.003(8) -0.035(11)

loop_
_atom_type_symbol
_atom_type_description
_atom_type_scat_dispersion_real
_atom_type_scat_dispersion_imag
_atom_type_scat_source
C C 0.0033 0.0016 'International Tables Vol C Tables 4.2.6.8 and 6.1.1.4'
H H 0.0000 0.0000 'International Tables Vol C Tables 4.2.6.8 and 6.1.1.4'
N N 0.0061 0.0033 'International Tables Vol C Tables 4.2.6.8 and 6.1.1.4'
O O 0.0106 0.0060 'International Tables Vol C Tables 4.2.6.8 and 6.1.1.4'
Cu Cu 0.3201 1.2651 'International Tables Vol C Tables 4.2.6.8 and 6.1.1.4'
U U -9.6767 9.6646 'International Tables Vol C Tables 4.2.6.8 and 6.1.1.4'

loop_
_geom_angle_atom_site_label_1
_geom_angle_atom_site_label_2
_geom_angle_atom_site_label_3
_geom_angle
_geom_angle_site_symmetry_1
_geom_angle_site_symmetry_3
O2 U1 O1 172.9(3) . .
O2 U1 O15 88.3(3) . 2_667
O1 U1 O15 85.3(3) . 2_667
O2 U1 O5 88.8(3) . .
O1 U1 O5 94.8(3) . .
O15 U1 O5 145.9(3) 2_667 .
O2 U1 O13 89.2(3) . .
O1 U1 O13 91.9(3) . .
O15 U1 O13 73.7(3) 2_667 .
O5 U1 O13 140.2(3) . .
O2 U1 O9 87.6(3) . .
O1 U1 O9 87.7(3) . .
O15 U1 O9 74.0(3) 2_667 .
O5 U1 O9 71.9(2) . .
O13 U1 O9 147.7(3) . .
O2 U1 O17 114.1(3) . .
O1 U1 O17 72.9(3) . .
O15 U1 O17 140.2(3) 2_667 .
O5 U1 O17 70.5(2) . .
O13 U1 O17 74.1(3) . .
O9 U1 O17 135.7(2) . .
O2 U1 O18 68.8(3) . .
O1 U1 O18 118.2(3) . .
O15 U1 O18 136.8(3) 2_667 .
O5 U1 O18 72.2(3) . .
O13 U1 O18 70.1(3) . .
O9 U1 O18 137.0(3) . .
O17 U1 O18 45.4(2) . .
O4 U2 O3 179.1(3) . .
O4 U2 O7 88.6(3) . .
O3 U2 O7 92.3(3) . .
O4 U2 O11 88.8(3) . 2_676
O3 U2 O11 90.8(3) . 2_676
O7 U2 O11 125.3(2) . 2_676
O4 U2 O8 93.2(3) . .
O3 U2 O8 87.4(3) . .
O7 U2 O8 53.3(2) . .
O11 U2 O8 72.4(2) 2_676 .
O4 U2 O12 90.3(3) . 2_676
O3 U2 O12 88.8(3) . 2_676
O7 U2 O12 178.4(2) . 2_676
O11 U2 O12 53.5(2) 2_676 2_676
O8 U2 O12 125.6(2) . 2_676
O4 U2 O20 90.1(3) . .
O3 U2 O20 89.4(3) . .
O7 U2 O20 114.9(2) . .
O11 U2 O20 119.7(2) 2_676 .
O8 U2 O20 167.6(2) . .
O12 U2 O20 66.2(2) 2_676 .
O4 U2 O21 89.7(3) . .
O3 U2 O21 90.5(3) . .
O7 U2 O21 64.3(2) . .
O11 U2 O21 170.2(2) 2_676 .
O8 U2 O21 117.4(2) . .
O12 U2 O21 116.9(2) 2_676 .
O20 U2 O21 50.6(2) . .
O6 Cu1 O10 92.5(3) . .
O6 Cu1 N4 94.2(3) . .
O10 Cu1 N4 173.3(3) . .
O6 Cu1 N3 165.5(3) . .
O10 Cu1 N3 91.4(3) . .
N4 Cu1 N3 82.0(4) . .
O6 Cu1 O1 102.3(2) . .
O10 Cu1 O1 93.4(3) . .
N4 Cu1 O1 85.4(3) . .
N3 Cu1 O1 91.3(3) . .
O16 Cu2 O14 93.6(3) 2_667 .
O16 Cu2 N5 92.2(3) 2_667 .
O14 Cu2 N5 171.5(3) . .
O16 Cu2 N6 170.3(3) 2_667 .
O14 Cu2 N6 91.3(3) . .
N5 Cu2 N6 82.1(3) . .
O16 Cu2 O2 97.9(3) 2_667 .
O14 Cu2 O2 96.1(3) . .
N5 Cu2 O2 89.2(3) . .
N6 Cu2 O2 89.9(3) . .
U1 O1 Cu1 117.7(3) . .
U1 O2 Cu2 119.9(3) . .
C11 O5 U1 138.2(6) . .
C11 O6 Cu1 132.7(6) . .
C12 O7 U2 93.8(6) . .
C12 O8 U2 93.2(5) . .
C23 O9 U1 138.6(6) . .
C23 O10 Cu1 129.4(6) . .
C24 O11 U2 93.5(5) . 2_676
C24 O12 U2 92.8(5) . 2_676
C35 O13 U1 140.8(6) . .
C35 O14 Cu2 131.6(6) . .
C36 O15 U1 144.1(7) . 2_667
C36 O16 Cu2 131.3(7) . 2_667
N1 O17 U1 107.9(6) . .
N1 O18 U1 91.4(7) . .
N2 O20 U2 97.0(5) . .
N2 O21 U2 95.6(5) . .
O19 N1 O18 124.6(11) . .
O19 N1 O17 120.1(9) . .
O18 N1 O17 115.2(10) . .
O22 N2 O20 123.0(9) . .
O22 N2 O21 120.4(9) . .
O20 N2 O21 116.6(8) . .
C41 N3 C37 120.8(11) . .
C41 N3 Cu1 114.0(8) . .
C37 N3 Cu1 125.2(8) . .
C46 N4 C42 119.5(9) . .
C46 N4 Cu1 126.7(8) . .
C42 N4 Cu1 113.8(8) . .
C47 N5 C51 120.2(8) . .
C47 N5 Cu2 126.0(7) . .
C51 N5 Cu2 113.8(6) . .
C56 N6 C52 119.1(8) . .
C56 N6 Cu2 127.3(6) . .
C52 N6 Cu2 113.5(6) . .
C6 C1 C11 111.4(7) . .
C6 C1 C7 110.6(7) . .
C11 C1 C7 111.1(7) . .
C6 C1 C2 108.4(7) . .
C11 C1 C2 106.0(7) . .
C7 C1 C2 109.2(7) . .
C3 C2 C1 109.5(7) . .
C3 C2 H2A 109.8 . .
C1 C2 H2A 109.8 . .
C3 C2 H2B 109.8 . .
C1 C2 H2B 109.8 . .
H2A C2 H2B 108.2 . .
C12 C3 C4 111.1(7) . .
C12 C3 C9 107.9(7) . .
C4 C3 C9 109.8(7) . .
C12 C3 C2 110.7(7) . .
C4 C3 C2 108.7(7) . .
C9 C3 C2 108.5(7) . .
C5 C4 C3 109.0(7) . .
C5 C4 H4A 109.9 . .
C3 C4 H4A 109.9 . .
C5 C4 H4B 109.9 . .
C3 C4 H4B 109.9 . .
H4A C4 H4B 108.3 . .
C10 C5 C6 110.1(8) . .
C10 C5 C4 110.0(8) . .
C6 C5 C4 109.8(7) . .
C10 C5 H5 109.0 . .
C6 C5 H5 109.0 . .
C4 C5 H5 109.0 . .
C1 C6 C5 109.5(7) . .
C1 C6 H6A 109.8 . .
C5 C6 H6A 109.8 . .
C1 C6 H6B 109.8 . .
C5 C6 H6B 109.8 . .
H6A C6 H6B 108.2 . .
C1 C7 C8 109.2(7) . .
C1 C7 H7A 109.8 . .
C8 C7 H7A 109.8 . .
C1 C7 H7B 109.8 . .
C8 C7 H7B 109.8 . .
H7A C7 H7B 108.3 . .
C9 C8 C10 109.9(8) . .
C9 C8 C7 109.1(8) . .
C10 C8 C7 109.6(8) . .
C9 C8 H8 109.4 . .
C10 C8 H8 109.4 . .
C7 C8 H8 109.4 . .
C8 C9 C3 110.3(7) . .
C8 C9 H9A 109.6 . .
C3 C9 H9A 109.6 . .
C8 C9 H9B 109.6 . .
C3 C9 H9B 109.6 . .
H9A C9 H9B 108.1 . .
C5 C10 C8 109.1(7) . .
C5 C10 H10A 109.9 . .
C8 C10 H10A 109.9 . .
C5 C10 H10B 109.9 . .
C8 C10 H10B 109.9 . .
H10A C10 H10B 108.3 . .
O6 C11 O5 124.7(8) . .
O6 C11 C1 118.2(8) . .
O5 C11 C1 117.1(8) . .
O8 C12 O7 119.7(8) . .
O8 C12 C3 122.0(8) . .
O7 C12 C3 118.3(8) . .
C19 C13 C14 110.3(7) . .
C19 C13 C23 110.7(7) . .
C14 C13 C23 111.6(7) . .
C19 C13 C18 109.1(7) . .
C14 C13 C18 108.6(7) . .
C23 C13 C18 106.4(7) . .
C13 C14 C15 109.8(7) . .
C13 C14 H14A 109.7 . .
C15 C14 H14A 109.7 . .
C13 C14 H14B 109.7 . .
C15 C14 H14B 109.7 . .
H14A C14 H14B 108.2 . .
C24 C15 C16 112.5(8) . .
C24 C15 C14 112.0(7) . .
C16 C15 C14 110.0(7) . .
C24 C15 C21 105.1(7) . .
C16 C15 C21 108.5(7) . .
C14 C15 C21 108.4(7) . .
C15 C16 C17 109.8(7) . .
C15 C16 H16A 109.7 . .
C17 C16 H16A 109.7 . .
C15 C16 H16B 109.7 . .
C17 C16 H16B 109.7 . .
H16A C16 H16B 108.2 . .
C22 C17 C18 109.3(8) . .
C22 C17 C16 110.1(8) . .
C18 C17 C16 109.0(8) . .
C22 C17 H17 109.5 . .
C18 C17 H17 109.5 . .
C16 C17 H17 109.5 . .
C17 C18 C13 109.6(7) . .
C17 C18 H18A 109.7 . .
C13 C18 H18A 109.7 . .
C17 C18 H18B 109.7 . .
C13 C18 H18B 109.7 . .
H18A C18 H18B 108.2 . .
C13 C19 C20 109.4(8) . .
C13 C19 H19A 109.8 . .
C20 C19 H19A 109.8 . .
C13 C19 H19B 109.8 . .
C20 C19 H19B 109.8 . .
H19A C19 H19B 108.2 . .
C21 C20 C22 109.0(8) . .
C21 C20 C19 110.0(8) . .
C22 C20 C19 109.9(8) . .
C21 C20 H20 109.3 . .
C22 C20 H20 109.3 . .
C19 C20 H20 109.3 . .
C20 C21 C15 109.7(7) . .
C20 C21 H21A 109.7 . .
C15 C21 H21A 109.7 . .
C20 C21 H21B 109.7 . .
C15 C21 H21B 109.7 . .
H21A C21 H21B 108.2 . .
C17 C22 C20 109.9(7) . .
C17 C22 H22A 109.7 . .
C20 C22 H22A 109.7 . .
C17 C22 H22B 109.7 . .
C20 C22 H22B 109.7 . .
H22A C22 H22B 108.2 . .
O9 C23 O10 125.2(8) . .
O9 C23 C13 118.2(8) . .
O10 C23 C13 116.6(8) . .
O12 C24 O11 118.4(9) . .
O12 C24 C15 120.9(8) . .
O11 C24 C15 120.6(8) . .
C35 C25 C31 112.9(7) . .
C35 C25 C26 104.2(6) . .
C31 C25 C26 109.6(7) . .
C35 C25 C30 112.1(7) . .
C31 C25 C30 109.1(8) . .
C26 C25 C30 108.8(7) . .
C27 C26 C25 109.0(6) . .
C27 C26 H26A 109.9 . .
C25 C26 H26A 109.9 . .
C27 C26 H26B 109.9 . .
C25 C26 H26B 109.9 . .
H26A C26 H26B 108.3 . .
C36 C27 C28 112.6(8) . .
C36 C27 C33 111.6(8) . .
C28 C27 C33 110.1(8) . .
C36 C27 C26 103.9(6) . .
C28 C27 C26 109.1(7) . .
C33 C27 C26 109.3(7) . .
C27 C28 C29 109.9(8) . .
C27 C28 H28A 109.7 . .
C29 C28 H28A 109.7 . .
C27 C28 H28B 109.7 . .
C29 C28 H28B 109.7 . .
H28A C28 H28B 108.2 . .
C28 C29 C30 109.2(8) . .
C28 C29 C34 109.1(10) . .
C30 C29 C34 110.3(9) . .
C28 C29 H29 109.4 . .
C30 C29 H29 109.4 . .
C34 C29 H29 109.4 . .
C29 C30 C25 109.5(8) . .
C29 C30 H30A 109.8 . .
C25 C30 H30A 109.8 . .
C29 C30 H30B 109.8 . .
C25 C30 H30B 109.8 . .
H30A C30 H30B 108.2 . .
C25 C31 C32 109.2(7) . .
C25 C31 H31A 109.8 . .
C32 C31 H31A 109.8 . .
C25 C31 H31B 109.8 . .
C32 C31 H31B 109.8 . .
H31A C31 H31B 108.3 . .
C34 C32 C33 110.3(9) . .
C34 C32 C31 111.9(9) . .
C33 C32 C31 108.2(8) . .
C34 C32 H32 108.8 . .
C33 C32 H32 108.8 . .
C31 C32 H32 108.8 . .
C27 C33 C32 108.6(8) . .
C27 C33 H33A 110.0 . .
C32 C33 H33A 110.0 . .
C27 C33 H33B 110.0 . .
C32 C33 H33B 110.0 . .
H33A C33 H33B 108.3 . .
C32 C34 C29 108.9(8) . .
C32 C34 H34A 109.9 . .
C29 C34 H34A 109.9 . .
C32 C34 H34B 109.9 . .
C29 C34 H34B 109.9 . .
H34A C34 H34B 108.3 . .
O13 C35 O14 124.5(8) . .
O13 C35 C25 117.4(8) . .
O14 C35 C25 118.0(8) . .
O15 C36 O16 123.2(9) . .
O15 C36 C27 117.9(8) . .
O16 C36 C27 118.7(9) . .
N3 C37 C38 122.5(15) . .
N3 C37 H37 118.7 . .
C38 C37 H37 118.7 . .
C37 C38 C39 117.3(17) . .
C37 C38 H38 121.3 . .
C39 C38 H38 121.3 . .
C38 C39 C40 122.3(14) . .
C38 C39 H39 118.9 . .
C40 C39 H39 118.9 . .
C39 C40 C41 115.7(14) . .
C39 C40 H40 122.1 . .
C41 C40 H40 122.1 . .
N3 C41 C40 121.3(14) . .
N3 C41 C42 115.8(10) . .
C40 C41 C42 122.9(13) . .
C43 C42 N4 120.7(13) . .
C43 C42 C41 125.0(11) . .
N4 C42 C41 114.3(9) . .
C42 C43 C44 119.4(13) . .
C42 C43 H43 120.3 . .
C44 C43 H43 120.3 . .
C45 C44 C43 119.8(11) . .
C45 C44 H44 120.1 . .
C43 C44 H44 120.1 . .
C44 C45 C46 118.4(13) . .
C44 C45 H45 120.8 . .
C46 C45 H45 120.8 . .
N4 C46 C45 122.2(12) . .
N4 C46 H46 118.9 . .
C45 C46 H46 118.9 . .
N5 C47 C48 120.8(10) . .
N5 C47 H47 119.6 . .
C48 C47 H47 119.6 . .
C47 C48 C49 117.8(10) . .
C47 C48 H48 121.1 . .
C49 C48 H48 121.1 . .
C50 C49 C48 121.3(9) . .
C50 C49 H49 119.3 . .
C48 C49 H49 119.3 . .
C49 C50 C51 118.7(10) . .
C49 C50 H50 120.6 . .
C51 C50 H50 120.6 . .
N5 C51 C50 121.2(9) . .
N5 C51 C52 115.6(7) . .
C50 C51 C52 123.3(9) . .
N6 C52 C53 120.2(8) . .
N6 C52 C51 115.0(7) . .
C53 C52 C51 124.9(8) . .
C54 C53 C52 119.8(10) . .
C54 C53 H53 120.1 . .
C52 C53 H53 120.1 . .
C53 C54 C55 119.5(9) . .
C53 C54 H54 120.2 . .
C55 C54 H54 120.2 . .
C56 C55 C54 118.8(10) . .
C56 C55 H55 120.6 . .
C54 C55 H55 120.6 . .
N6 C56 C55 122.6(10) . .
N6 C56 H56 118.7 . .
C55 C56 H56 118.7 . .

loop_
_geom_bond_atom_site_label_1
_geom_bond_atom_site_label_2
_geom_bond_distance
_geom_bond_site_symmetry_2
U1 O2 1.788(6) .
U1 O1 1.794(6) .
U1 O15 2.315(8) 2_667
U1 O5 2.350(6) .
U1 O13 2.352(7) .
U1 O9 2.357(6) .
U1 O17 2.530(7) .
U1 O18 2.881(11) .
U2 O4 1.742(7) .
U2 O3 1.756(7) .
U2 O7 2.431(7) .
U2 O11 2.444(7) 2_676
U2 O8 2.448(6) .
U2 O12 2.464(7) 2_676
U2 O20 2.525(7) .
U2 O21 2.542(7) .
Cu1 O6 1.931(6) .
Cu1 O10 1.934(7) .
Cu1 N4 1.976(8) .
Cu1 N3 2.009(9) .
Cu1 O1 2.400(6) .
Cu2 O16 1.934(6) 2_667
Cu2 O14 1.942(6) .
Cu2 N5 1.994(7) .
Cu2 N6 2.000(7) .
Cu2 O2 2.418(6) .
O5 C11 1.275(11) .
O6 C11 1.246(11) .
O7 C12 1.268(11) .
O8 C12 1.262(11) .
O9 C23 1.259(11) .
O10 C23 1.264(11) .
O11 C24 1.290(11) .
O11 U2 2.444(7) 2_676
O12 C24 1.281(11) .
O12 U2 2.464(7) 2_676
O13 C35 1.252(11) .
O14 C35 1.255(11) .
O15 C36 1.253(12) .
O15 U1 2.315(8) 2_667
O16 C36 1.257(11) .
O16 Cu2 1.934(6) 2_667
O17 N1 1.271(11) .
O18 N1 1.234(12) .
O19 N1 1.223(12) .
O20 N2 1.264(11) .
O21 N2 1.284(10) .
O22 N2 1.215(10) .
N3 C41 1.320(15) .
N3 C37 1.338(16) .
N4 C46 1.310(14) .
N4 C42 1.371(14) .
N5 C47 1.346(12) .
N5 C51 1.347(12) .
N6 C56 1.337(12) .
N6 C52 1.357(11) .
C1 C6 1.523(12) .
C1 C11 1.528(12) .
C1 C7 1.535(12) .
C1 C2 1.561(11) .
C2 C3 1.548(11) .
C2 H2A 0.9900 .
C2 H2B 0.9900 .
C3 C12 1.519(12) .
C3 C4 1.538(12) .
C3 C9 1.543(13) .
C4 C5 1.538(12) .
C4 H4A 0.9900 .
C4 H4B 0.9900 .
C5 C10 1.529(13) .
C5 C6 1.530(13) .
C5 H5 1.0000 .
C6 H6A 0.9900 .
C6 H6B 0.9900 .
C7 C8 1.542(13) .
C7 H7A 0.9900 .
C7 H7B 0.9900 .
C8 C9 1.525(13) .
C8 C10 1.536(14) .
C8 H8 1.0000 .
C9 H9A 0.9900 .
C9 H9B 0.9900 .
C10 H10A 0.9900 .
C10 H10B 0.9900 .
C13 C19 1.526(12) .
C13 C14 1.537(12) .
C13 C23 1.538(12) .
C13 C18 1.555(12) .
C14 C15 1.538(11) .
C14 H14A 0.9900 .
C14 H14B 0.9900 .
C15 C24 1.490(13) .
C15 C16 1.522(12) .
C15 C21 1.579(12) .
C16 C17 1.538(13) .
C16 H16A 0.9900 .
C16 H16B 0.9900 .
C17 C22 1.521(13) .
C17 C18 1.535(13) .
C17 H17 1.0000 .
C18 H18A 0.9900 .
C18 H18B 0.9900 .
C19 C20 1.536(13) .
C19 H19A 0.9900 .
C19 H19B 0.9900 .
C20 C21 1.516(14) .
C20 C22 1.535(14) .
C20 H20 1.0000 .
C21 H21A 0.9900 .
C21 H21B 0.9900 .
C22 H22A 0.9900 .
C22 H22B 0.9900 .
C25 C35 1.517(11) .
C25 C31 1.530(12) .
C25 C26 1.547(11) .
C25 C30 1.553(13) .
C26 C27 1.547(11) .
C26 H26A 0.9900 .
C26 H26B 0.9900 .
C27 C36 1.512(12) .
C27 C28 1.526(13) .
C27 C33 1.539(12) .
C28 C29 1.530(13) .
C28 H28A 0.9900 .
C28 H28B 0.9900 .
C29 C30 1.532(14) .
C29 C34 1.536(18) .
C29 H29 1.0000 .
C30 H30A 0.9900 .
C30 H30B 0.9900 .
C31 C32 1.544(12) .
C31 H31A 0.9900 .
C31 H31B 0.9900 .
C32 C34 1.502(17) .
C32 C33 1.542(14) .
C32 H32 1.0000 .
C33 H33A 0.9900 .
C33 H33B 0.9900 .
C34 H34A 0.9900 .
C34 H34B 0.9900 .
C37 C38 1.367(19) .
C37 H37 0.9500 .
C38 C39 1.37(2) .
C38 H38 0.9500 .
C39 C40 1.40(2) .
C39 H39 0.9500 .
C40 C41 1.423(18) .
C40 H40 0.9500 .
C41 C42 1.472(18) .
C42 C43 1.369(17) .
C43 C44 1.38(2) .
C43 H43 0.9500 .
C44 C45 1.37(2) .
C44 H44 0.9500 .
C45 C46 1.396(16) .
C45 H45 0.9500 .
C46 H46 0.9500 .
C47 C48 1.394(14) .
C47 H47 0.9500 .
C48 C49 1.399(17) .
C48 H48 0.9500 .
C49 C50 1.338(16) .
C49 H49 0.9500 .
C50 C51 1.396(12) .
C50 H50 0.9500 .
C51 C52 1.469(13) .
C52 C53 1.383(12) .
C53 C54 1.367(15) .
C53 H53 0.9500 .
C54 C55 1.373(16) .
C54 H54 0.9500 .
C55 C56 1.361(14) .
C55 H55 0.9500 .
C56 H56 0.9500 .
